data_7205123
loop_
_publ_author_name
'Liu, Wenjing'
'Li, Zhaoyang'
'Wang, Ning'
'Li, Xiaoxu'
'Wei, Zhiqiang'
'Yue, Shantang'
'Liu, Yingliang'

_publ_section_title
;
 A new family of 3D heterometallic 3d--4f organodisulfonate complexes
 based on the linkages of 2D [Ln(nds)(H2O)]+ layers and
 [Cu(ina)2]&#x2212; chains
;
_journal_issue 1
_journal_name_full CrystEngComm
_journal_page_first 138
_journal_paper_doi 10.1039/c0ce00077a
_journal_volume 13
_journal_year 2011
_chemical_formula_moiety 'C22 H16 Cu N2 O11 S2 Tb'
_chemical_formula_sum 'C22 H16 Cu N2 O11 S2 Tb'
_chemical_formula_weight 770.99
_chemical_name_systematic
;
?
;
_space_group_IT_number 2
_symmetry_cell_setting triclinic
_symmetry_space_group_name_Hall '-P 1'
_symmetry_space_group_name_H-M 'P -1'
_atom_sites_solution_hydrogens geom
_atom_sites_solution_primary direct
_atom_sites_solution_secondary difmap
_audit_creation_method SHELXL-97
_cell_angle_alpha 99.2940(10)
_cell_angle_beta 100.2110(10)
_cell_angle_gamma 113.9990(10)
_cell_formula_units_Z 2
_cell_length_a 9.4951(6)
_cell_length_b 11.3913(7)
_cell_length_c 12.3599(13)
_cell_measurement_reflns_used 4671
_cell_measurement_temperature 298(2)
_cell_measurement_theta_max 28.04
_cell_measurement_theta_min 2.30
_cell_volume 1160.67(16)
_computing_cell_refinement 'Bruker SMART'
_computing_data_collection 'Bruker SMART'
_computing_data_reduction 'Bruker SAINT'
_computing_molecular_graphics 'Bruker SHELXTL'
_computing_publication_material 'Bruker SHELXTL'
_computing_structure_refinement 'SHELXL-97 (Sheldrick, 1997)'
_computing_structure_solution 'SHELXS-97 (Sheldrick, 1990)'
_diffrn_ambient_temperature 298(2)
_diffrn_measured_fraction_theta_full 0.979
_diffrn_measured_fraction_theta_max 0.979
_diffrn_measurement_device_type 'CCD area detector'
_diffrn_measurement_method 'phi and omega scans'
_diffrn_radiation_monochromator graphite
_diffrn_radiation_source 'fine-focus sealed tube'
_diffrn_radiation_type MoK\a
_diffrn_radiation_wavelength 0.71073
_diffrn_reflns_av_R_equivalents 0.0224
_diffrn_reflns_av_sigmaI/netI 0.0402
_diffrn_reflns_limit_h_max 9
_diffrn_reflns_limit_h_min -11
_diffrn_reflns_limit_k_max 13
_diffrn_reflns_limit_k_min -8
_diffrn_reflns_limit_l_max 12
_diffrn_reflns_limit_l_min -14
_diffrn_reflns_number 5987
_diffrn_reflns_theta_full 25.20
_diffrn_reflns_theta_max 25.20
_diffrn_reflns_theta_min 2.03
_exptl_absorpt_coefficient_mu 4.188
_exptl_absorpt_correction_T_max 0.433
_exptl_absorpt_correction_T_min 0.381
_exptl_absorpt_correction_type multi-scan
_exptl_absorpt_process_details SADABS,Bruker(2002)
_exptl_crystal_colour yellow
_exptl_crystal_density_diffrn 2.206
_exptl_crystal_density_method 'not measured'
_exptl_crystal_description block
_exptl_crystal_F_000 752
_exptl_crystal_size_max 0.25
_exptl_crystal_size_mid 0.20
_exptl_crystal_size_min 0.20
_refine_diff_density_max 0.678
_refine_diff_density_min -1.114
_refine_diff_density_rms 0.133
_refine_ls_extinction_method none
_refine_ls_goodness_of_fit_ref 1.057
_refine_ls_hydrogen_treatment constr
_refine_ls_matrix_type full
_refine_ls_number_parameters 352
_refine_ls_number_reflns 4180
_refine_ls_number_restraints 3
_refine_ls_restrained_S_all 1.057
_refine_ls_R_factor_all 0.0275
_refine_ls_R_factor_gt 0.0256
_refine_ls_shift/su_max 0.001
_refine_ls_shift/su_mean 0.000
_refine_ls_structure_factor_coef Fsqd
_refine_ls_weighting_details 'calc w=1/[\s^2^(Fo^2^)+(0.0306P)^2^+0.8648P] where P=(Fo^2^+2Fc^2^)/3'
_refine_ls_weighting_scheme calc
_refine_ls_wR_factor_gt 0.0649
_refine_ls_wR_factor_ref 0.0659
_reflns_number_gt 3836
_reflns_number_total 4180
_reflns_threshold_expression >2sigma(I)
_cod_data_source_file C0CE00077A.TXT
_cod_data_source_block tb
_cod_original_cell_volume 1160.68(16)
_cod_database_code 7205123

loop_
_symmetry_equiv_pos_as_xyz
'x, y, z'
'-x, -y, -z'

loop_
_atom_site_label
_atom_site_type_symbol
_atom_site_fract_x
_atom_site_fract_y
_atom_site_fract_z
_atom_site_U_iso_or_equiv
_atom_site_adp_type
_atom_site_occupancy
_atom_site_symmetry_multiplicity
_atom_site_calc_flag
_atom_site_refinement_flags
_atom_site_disorder_assembly
_atom_site_disorder_group
Tb1 Tb 0.30969(2) 0.466287(17) 0.095979(14) 0.01615(7) Uani 1 1 d . . .
Cu1 Cu 0.25839(8) -0.02289(6) 0.59639(5) 0.04133(16) Uani 1 1 d . . .
S2 S 0.30785(11) 0.23319(9) -0.14678(8) 0.0189(2) Uani 1 1 d . . .
S1 S 0.21690(12) 0.71298(10) 0.27331(8) 0.0240(2) Uani 1 1 d . . .
O3 O 0.1838(4) 0.2803(3) 0.1696(2) 0.0331(7) Uani 1 1 d . . .
O2 O 0.3772(4) 0.4534(3) 0.3007(2) 0.0301(7) Uani 1 1 d . . .
O1 O 0.2213(4) 0.6045(3) 0.1936(3) 0.0322(7) Uani 1 1 d . . .
O4 O 0.2400(3) 0.2954(3) -0.0725(2) 0.0247(6) Uani 1 1 d . . .
O9 O 0.1262(4) 0.7701(3) 0.2135(3) 0.0309(7) Uani 1 1 d . . .
O10 O 0.3727(4) 0.8091(3) 0.3440(3) 0.0441(9) Uani 1 1 d . . .
O5 O 0.5220(3) 0.4091(3) 0.1097(2) 0.0294(7) Uani 1 1 d . . .
O7 O 0.4550(3) 0.3310(3) -0.1638(2) 0.0236(6) Uani 1 1 d . . .
O8 O 0.1926(4) 0.1480(3) -0.2528(2) 0.0300(7) Uani 1 1 d . . .
N1 N 0.2473(4) 0.0863(3) 0.4989(3) 0.0261(8) Uani 1 1 d . . .
N2 N 0.7210(5) 0.1433(4) 0.3216(3) 0.0309(8) Uani 1 1 d . . .
C20 C -0.1380(5) 0.5573(5) 0.4223(4) 0.0327(10) Uani 1 1 d . . .
H20 H -0.2399 0.5509 0.4173 0.039 Uiso 1 1 calc R . .
C19 C -0.0473(5) 0.6262(4) 0.3578(4) 0.0316(10) Uani 1 1 d . . .
H19 H -0.0863 0.6685 0.3108 0.038 Uiso 1 1 calc R . .
C18 C 0.1040(5) 0.6323(4) 0.3633(3) 0.0258(9) Uani 1 1 d . . .
C22 C 0.1670(5) 0.5742(4) 0.4343(4) 0.0282(9) Uani 1 1 d . . .
H22 H 0.2685 0.5807 0.4370 0.034 Uiso 1 1 calc R . .
C21 C -0.0774(5) 0.4959(4) 0.4964(3) 0.0261(9) Uani 1 1 d . . .
C8 C 0.5635(6) 0.2424(5) 0.2427(4) 0.0374(11) Uani 1 1 d . . .
H8 H 0.4702 0.2526 0.2351 0.045 Uiso 1 1 calc R . .
C11 C 0.5905(6) 0.1631(5) 0.3088(4) 0.0424(13) Uani 1 1 d . . .
H11 H 0.5146 0.1218 0.3461 0.051 Uiso 1 1 calc R . .
C10 C 0.8291(6) 0.2060(5) 0.2683(4) 0.0367(11) Uani 1 1 d . . .
H10 H 0.9211 0.1938 0.2764 0.044 Uiso 1 1 calc R . .
C9 C 0.8106(5) 0.2878(4) 0.2021(4) 0.0321(10) Uani 1 1 d . . .
H9 H 0.8893 0.3302 0.1672 0.039 Uiso 1 1 calc R . .
C3 C 0.5016(5) 0.1202(4) -0.0864(3) 0.0226(9) Uani 1 1 d . . .
H3 H 0.5625 0.1679 -0.1297 0.027 Uiso 1 1 calc R . .
C2 C 0.5489(5) 0.0369(4) -0.0324(3) 0.0227(8) Uani 1 1 d . . .
C1 C 0.6890(5) 0.0240(4) -0.0393(4) 0.0300(10) Uani 1 1 d . . .
H1 H 0.7541 0.0732 -0.0798 0.036 Uiso 1 1 calc R . .
C5 C 0.2686(5) 0.0584(4) -0.0117(4) 0.0280(9) Uani 1 1 d . . .
H5 H 0.1771 0.0671 -0.0050 0.034 Uiso 1 1 calc R . .
C4 C 0.3666(5) 0.1307(4) -0.0750(3) 0.0210(8) Uani 1 1 d . . .
C13 C 0.3410(5) 0.2179(4) 0.5347(4) 0.0280(9) Uani 1 1 d . . .
H13 H 0.4003 0.2548 0.6105 0.034 Uiso 1 1 calc R . .
C14 C 0.3525(5) 0.3006(4) 0.4634(3) 0.0249(9) Uani 1 1 d . . .
H14 H 0.4215 0.3911 0.4900 0.030 Uiso 1 1 calc R . .
C16 C 0.2601(5) 0.2472(4) 0.3511(3) 0.0210(8) Uani 1 1 d . . .
C15 C 0.1606(5) 0.1117(4) 0.3149(3) 0.0264(9) Uani 1 1 d . . .
H15 H 0.0960 0.0731 0.2405 0.032 Uiso 1 1 calc R . .
C12 C 0.1585(5) 0.0347(4) 0.3905(4) 0.0299(10) Uani 1 1 d . . .
H12 H 0.0929 -0.0565 0.3653 0.036 Uiso 1 1 calc R . .
C7 C 0.6748(5) 0.3063(4) 0.1878(3) 0.0204(8) Uani 1 1 d . . .
C6 C 0.6413(5) 0.3876(4) 0.1105(3) 0.0203(8) Uani 1 1 d . . .
C17 C 0.2742(5) 0.3344(4) 0.2695(4) 0.0240(9) Uani 1 1 d . . .
O6 O 0.7341(3) 0.4263(3) 0.0480(2) 0.0270(6) Uani 1 1 d . . .
O1W O 0.0242(3) 0.3745(3) 0.0091(2) 0.0296(7) Uani 1 1 d D . .
H2W H -0.0192 0.3267 -0.0560 0.044 Uiso 1 1 d RD . .
H1W H -0.0401 0.3992 0.0256 0.044 Uiso 1 1 d RD . .

loop_
_atom_site_aniso_label
_atom_site_aniso_U_11
_atom_site_aniso_U_22
_atom_site_aniso_U_33
_atom_site_aniso_U_23
_atom_site_aniso_U_13
_atom_site_aniso_U_12
Tb1 0.02118(11) 0.01715(11) 0.01672(11) 0.00984(7) 0.00599(8) 0.01252(8)
Cu1 0.0528(4) 0.0395(3) 0.0421(4) 0.0308(3) 0.0087(3) 0.0248(3)
S2 0.0213(5) 0.0171(5) 0.0205(5) 0.0063(4) 0.0044(4) 0.0107(4)
S1 0.0274(5) 0.0272(5) 0.0223(5) 0.0083(4) 0.0085(4) 0.0156(4)
O3 0.0315(17) 0.0370(18) 0.0267(16) 0.0216(14) -0.0005(13) 0.0101(14)
O2 0.0434(18) 0.0220(15) 0.0302(16) 0.0141(13) 0.0120(14) 0.0163(14)
O1 0.0464(19) 0.0393(18) 0.0296(16) 0.0144(14) 0.0197(14) 0.0312(16)
O4 0.0300(16) 0.0273(15) 0.0240(15) 0.0079(12) 0.0064(12) 0.0196(13)
O9 0.0383(18) 0.0360(17) 0.0310(16) 0.0127(13) 0.0115(14) 0.0264(15)
O10 0.0330(19) 0.048(2) 0.041(2) 0.0153(16) 0.0025(15) 0.0103(16)
O5 0.0326(17) 0.0290(16) 0.0340(17) 0.0105(13) 0.0021(13) 0.0229(14)
O7 0.0269(15) 0.0202(14) 0.0291(15) 0.0128(12) 0.0085(12) 0.0128(12)
O8 0.0302(16) 0.0294(16) 0.0234(15) 0.0016(12) -0.0003(12) 0.0115(13)
N1 0.035(2) 0.0251(18) 0.0255(19) 0.0165(15) 0.0089(16) 0.0166(16)
N2 0.040(2) 0.031(2) 0.031(2) 0.0191(16) 0.0097(17) 0.0222(18)
C20 0.032(2) 0.048(3) 0.036(3) 0.018(2) 0.016(2) 0.029(2)
C19 0.039(3) 0.041(3) 0.032(2) 0.018(2) 0.015(2) 0.030(2)
C18 0.031(2) 0.032(2) 0.019(2) 0.0055(17) 0.0085(17) 0.0182(19)
C22 0.029(2) 0.039(2) 0.026(2) 0.0106(19) 0.0119(18) 0.021(2)
C21 0.032(2) 0.033(2) 0.022(2) 0.0076(17) 0.0101(18) 0.0212(19)
C8 0.041(3) 0.047(3) 0.052(3) 0.032(2) 0.029(2) 0.033(2)
C11 0.052(3) 0.052(3) 0.053(3) 0.040(3) 0.036(3) 0.034(3)
C10 0.032(2) 0.044(3) 0.048(3) 0.030(2) 0.012(2) 0.024(2)
C9 0.031(2) 0.039(3) 0.042(3) 0.027(2) 0.016(2) 0.023(2)
C3 0.029(2) 0.0164(19) 0.028(2) 0.0113(16) 0.0138(18) 0.0116(17)
C2 0.029(2) 0.0184(19) 0.028(2) 0.0098(16) 0.0122(18) 0.0150(17)
C1 0.031(2) 0.027(2) 0.046(3) 0.022(2) 0.022(2) 0.0166(19)
C5 0.026(2) 0.028(2) 0.043(3) 0.0170(19) 0.0175(19) 0.0181(19)
C4 0.027(2) 0.0122(18) 0.024(2) 0.0054(15) 0.0048(17) 0.0091(16)
C13 0.034(2) 0.032(2) 0.022(2) 0.0111(18) 0.0068(18) 0.017(2)
C14 0.030(2) 0.021(2) 0.024(2) 0.0086(17) 0.0057(18) 0.0116(18)
C16 0.023(2) 0.023(2) 0.026(2) 0.0154(17) 0.0110(17) 0.0134(17)
C15 0.030(2) 0.029(2) 0.019(2) 0.0094(17) 0.0012(17) 0.0144(19)
C12 0.034(2) 0.024(2) 0.032(2) 0.0139(19) 0.005(2) 0.0132(19)
C7 0.028(2) 0.0185(19) 0.020(2) 0.0081(16) 0.0056(16) 0.0139(17)
C6 0.027(2) 0.0190(19) 0.0175(19) 0.0070(15) 0.0017(16) 0.0132(17)
C17 0.026(2) 0.030(2) 0.031(2) 0.0210(19) 0.0145(18) 0.0188(19)
O6 0.0320(16) 0.0274(15) 0.0282(16) 0.0178(13) 0.0099(13) 0.0150(13)
O1W 0.0255(16) 0.0377(17) 0.0274(16) 0.0093(13) 0.0078(13) 0.0151(13)

loop_
_atom_type_symbol
_atom_type_description
_atom_type_scat_dispersion_real
_atom_type_scat_dispersion_imag
_atom_type_scat_source
C C 0.0033 0.0016 'International Tables Vol C Tables 4.2.6.8 and 6.1.1.4'
H H 0.0000 0.0000 'International Tables Vol C Tables 4.2.6.8 and 6.1.1.4'
Cu Cu 0.3201 1.2651 'International Tables Vol C Tables 4.2.6.8 and 6.1.1.4'
N N 0.0061 0.0033 'International Tables Vol C Tables 4.2.6.8 and 6.1.1.4'
O O 0.0106 0.0060 'International Tables Vol C Tables 4.2.6.8 and 6.1.1.4'
S S 0.1246 0.1234 'International Tables Vol C Tables 4.2.6.8 and 6.1.1.4'
Tb Tb -0.1723 4.1537 'International Tables Vol C Tables 4.2.6.8 and 6.1.1.4'

loop_
_geom_angle_atom_site_label_1
_geom_angle_atom_site_label_2
_geom_angle_atom_site_label_3
_geom_angle
_geom_angle_site_symmetry_1
_geom_angle_site_symmetry_3
_geom_angle_publ_flag
O1 Tb1 O5 142.52(11) . . ?
O1 Tb1 O7 78.32(10) . 2_665 ?
O5 Tb1 O7 74.25(10) . 2_665 ?
O1 Tb1 O6 81.22(10) . 2_665 ?
O5 Tb1 O6 117.95(10) . 2_665 ?
O7 Tb1 O6 80.28(10) 2_665 2_665 ?
O1 Tb1 O3 96.39(11) . . ?
O5 Tb1 O3 85.80(11) . . ?
O7 Tb1 O3 135.25(9) 2_665 . ?
O6 Tb1 O3 143.50(10) 2_665 . ?
O1 Tb1 O4 144.01(11) . . ?
O5 Tb1 O4 73.44(10) . . ?
O7 Tb1 O4 126.73(9) 2_665 . ?
O6 Tb1 O4 78.98(10) 2_665 . ?
O3 Tb1 O4 82.51(10) . . ?
O1 Tb1 O1W 73.51(11) . . ?
O5 Tb1 O1W 141.35(10) . . ?
O7 Tb1 O1W 142.01(10) 2_665 . ?
O6 Tb1 O1W 70.76(10) 2_665 . ?
O3 Tb1 O1W 73.65(10) . . ?
O4 Tb1 O1W 71.71(10) . . ?
O1 Tb1 O2 75.89(10) . . ?
O5 Tb1 O2 75.89(10) . . ?
O7 Tb1 O2 83.06(9) 2_665 . ?
O6 Tb1 O2 153.96(10) 2_665 . ?
O3 Tb1 O2 53.01(9) . . ?
O4 Tb1 O2 127.05(9) . . ?
O1W Tb1 O2 113.39(10) . . ?
N2 Cu1 N1 172.02(16) 2_656 . ?
O8 S2 O4 112.43(18) . . ?
O8 S2 O7 112.27(17) . . ?
O4 S2 O7 112.16(16) . . ?
O8 S2 C4 106.98(18) . . ?
O4 S2 C4 107.00(17) . . ?
O7 S2 C4 105.47(17) . . ?
O10 S1 O9 114.1(2) . . ?
O10 S1 O1 113.1(2) . . ?
O9 S1 O1 110.43(18) . . ?
O10 S1 C18 107.75(19) . . ?
O9 S1 C18 106.5(2) . . ?
O1 S1 C18 104.31(19) . . ?
C17 O3 Tb1 95.4(2) . . ?
C17 O2 Tb1 88.5(2) . . ?
S1 O1 Tb1 162.8(2) . . ?
S2 O4 Tb1 142.97(17) . . ?
C6 O5 Tb1 173.6(3) . . ?
S2 O7 Tb1 150.22(17) . 2_665 ?
C12 N1 C13 118.4(4) . . ?
C12 N1 Cu1 121.6(3) . . ?
C13 N1 Cu1 119.7(3) . . ?
C11 N2 C10 117.2(4) . . ?
C11 N2 Cu1 120.2(3) . 2_656 ?
C10 N2 Cu1 122.5(3) . 2_656 ?
C19 C20 C21 120.5(4) . . ?
C19 C20 H20 119.8 . . ?
C21 C20 H20 119.8 . . ?
C20 C19 C18 119.5(4) . . ?
C20 C19 H19 120.2 . . ?
C18 C19 H19 120.2 . . ?
C22 C18 C19 121.7(4) . . ?
C22 C18 S1 118.6(3) . . ?
C19 C18 S1 119.7(3) . . ?
C18 C22 C21 120.2(4) . 2_566 ?
C18 C22 H22 119.9 . . ?
C21 C22 H22 119.9 2_566 . ?
C20 C21 C21 120.0(5) . 2_566 ?
C20 C21 C22 121.9(4) . 2_566 ?
C21 C21 C22 118.1(5) 2_566 2_566 ?
C11 C8 C7 119.9(4) . . ?
C11 C8 H8 120.0 . . ?
C7 C8 H8 120.0 . . ?
N2 C11 C8 122.7(4) . . ?
N2 C11 H11 118.7 . . ?
C8 C11 H11 118.7 . . ?
N2 C10 C9 123.1(4) . . ?
N2 C10 H10 118.5 . . ?
C9 C10 H10 118.5 . . ?
C7 C9 C10 119.5(4) . . ?
C7 C9 H9 120.2 . . ?
C10 C9 H9 120.2 . . ?
C4 C3 C2 120.0(4) . . ?
C4 C3 H3 120.0 . . ?
C2 C3 H3 120.0 . . ?
C1 C2 C3 122.5(4) . . ?
C1 C2 C2 118.8(5) . 2_655 ?
C3 C2 C2 118.6(5) . 2_655 ?
C5 C1 C2 121.7(4) 2_655 . ?
C5 C1 H1 119.1 2_655 . ?
C2 C1 H1 119.1 . . ?
C1 C5 C4 118.7(4) 2_655 . ?
C1 C5 H5 120.7 2_655 . ?
C4 C5 H5 120.7 . . ?
C3 C4 C5 122.1(4) . . ?
C3 C4 S2 118.9(3) . . ?
C5 C4 S2 119.0(3) . . ?
N1 C13 C14 122.4(4) . . ?
N1 C13 H13 118.8 . . ?
C14 C13 H13 118.8 . . ?
C13 C14 C16 119.2(4) . . ?
C13 C14 H14 120.4 . . ?
C16 C14 H14 120.4 . . ?
C15 C16 C14 118.3(4) . . ?
C15 C16 C17 121.1(4) . . ?
C14 C16 C17 120.5(4) . . ?
C12 C15 C16 119.1(4) . . ?
C12 C15 H15 120.4 . . ?
C16 C15 H15 120.4 . . ?
N1 C12 C15 122.5(4) . . ?
N1 C12 H12 118.7 . . ?
C15 C12 H12 118.7 . . ?
C9 C7 C8 117.6(4) . . ?
C9 C7 C6 122.5(4) . . ?
C8 C7 C6 119.8(4) . . ?
O5 C6 O6 124.2(4) . . ?
O5 C6 C7 118.5(3) . . ?
O6 C6 C7 117.3(4) . . ?
O2 C17 O3 122.7(4) . . ?
O2 C17 C16 120.0(4) . . ?
O3 C17 C16 117.2(4) . . ?
C6 O6 Tb1 123.9(3) . 2_665 ?
Tb1 O1W H2W 122.8 . . ?
Tb1 O1W H1W 129.7 . . ?
H2W O1W H1W 104.9 . . ?

loop_
_geom_bond_atom_site_label_1
_geom_bond_atom_site_label_2
_geom_bond_distance
_geom_bond_site_symmetry_2
_geom_bond_publ_flag
Tb1 O1 2.337(3) . ?
Tb1 O5 2.345(3) . ?
Tb1 O7 2.354(3) 2_665 ?
Tb1 O6 2.386(3) 2_665 ?
Tb1 O3 2.386(3) . ?
Tb1 O4 2.391(3) . ?
Tb1 O1W 2.428(3) . ?
Tb1 O2 2.541(3) . ?
Cu1 N2 1.883(3) 2_656 ?
Cu1 N1 1.885(3) . ?
S2 O8 1.440(3) . ?
S2 O4 1.460(3) . ?
S2 O7 1.467(3) . ?
S2 C4 1.775(4) . ?
S1 O10 1.437(3) . ?
S1 O9 1.448(3) . ?
S1 O1 1.471(3) . ?
S1 C18 1.784(4) . ?
O3 C17 1.261(5) . ?
O2 C17 1.250(5) . ?
O5 C6 1.251(5) . ?
O7 Tb1 2.354(3) 2_665 ?
N1 C12 1.339(5) . ?
N1 C13 1.341(5) . ?
N2 C11 1.335(6) . ?
N2 C10 1.339(6) . ?
N2 Cu1 1.883(3) 2_656 ?
C20 C19 1.374(6) . ?
C20 C21 1.416(6) . ?
C20 H20 0.9300 . ?
C19 C18 1.398(6) . ?
C19 H19 0.9300 . ?
C18 C22 1.375(6) . ?
C22 C21 1.421(6) 2_566 ?
C22 H22 0.9300 . ?
C21 C21 1.420(8) 2_566 ?
C21 C22 1.421(6) 2_566 ?
C8 C11 1.379(6) . ?
C8 C7 1.376(6) . ?
C8 H8 0.9300 . ?
C11 H11 0.9300 . ?
C10 C9 1.379(6) . ?
C10 H10 0.9300 . ?
C9 C7 1.374(6) . ?
C9 H9 0.9300 . ?
C3 C4 1.365(6) . ?
C3 C2 1.411(6) . ?
C3 H3 0.9300 . ?
C2 C1 1.412(6) . ?
C2 C2 1.433(8) 2_655 ?
C1 C5 1.359(6) 2_655 ?
C1 H1 0.9300 . ?
C5 C1 1.359(6) 2_655 ?
C5 C4 1.414(6) . ?
C5 H5 0.9300 . ?
C13 C14 1.376(6) . ?
C13 H13 0.9300 . ?
C14 C16 1.388(6) . ?
C14 H14 0.9300 . ?
C16 C15 1.385(6) . ?
C16 C17 1.512(5) . ?
C15 C12 1.378(6) . ?
C15 H15 0.9300 . ?
C12 H12 0.9300 . ?
C7 C6 1.514(5) . ?
C6 O6 1.266(5) . ?
O6 Tb1 2.386(3) 2_665 ?
O1W H2W 0.8204 . ?
O1W H1W 0.8114 . ?

loop_
_geom_torsion_atom_site_label_1
_geom_torsion_atom_site_label_2
_geom_torsion_atom_site_label_3
_geom_torsion_atom_site_label_4
_geom_torsion
_geom_torsion_site_symmetry_1
_geom_torsion_site_symmetry_2
_geom_torsion_site_symmetry_3
_geom_torsion_site_symmetry_4
_geom_torsion_publ_flag
O1 Tb1 O3 C17 -69.9(3) . . . . ?
O5 Tb1 O3 C17 72.5(3) . . . . ?
O7 Tb1 O3 C17 9.9(3) 2_665 . . . ?
O6 Tb1 O3 C17 -153.8(2) 2_665 . . . ?
O4 Tb1 O3 C17 146.3(3) . . . . ?
O1W Tb1 O3 C17 -140.6(3) . . . . ?
O2 Tb1 O3 C17 -3.0(2) . . . . ?
O1 Tb1 O2 C17 112.5(3) . . . . ?
O5 Tb1 O2 C17 -92.4(2) . . . . ?
O7 Tb1 O2 C17 -167.9(2) 2_665 . . . ?
O6 Tb1 O2 C17 141.7(3) 2_665 . . . ?
O3 Tb1 O2 C17 3.0(2) . . . . ?
O4 Tb1 O2 C17 -36.4(3) . . . . ?
O1W Tb1 O2 C17 47.8(3) . . . . ?
O10 S1 O1 Tb1 3.3(7) . . . . ?
O9 S1 O1 Tb1 132.5(6) . . . . ?
C18 S1 O1 Tb1 -113.4(6) . . . . ?
O5 Tb1 O1 S1 19.2(7) . . . . ?
O7 Tb1 O1 S1 -24.4(6) 2_665 . . . ?
O6 Tb1 O1 S1 -106.2(6) 2_665 . . . ?
O3 Tb1 O1 S1 110.6(6) . . . . ?
O4 Tb1 O1 S1 -163.4(6) . . . . ?
O1W Tb1 O1 S1 -178.6(7) . . . . ?
O2 Tb1 O1 S1 61.3(6) . . . . ?
O8 S2 O4 Tb1 -167.3(2) . . . . ?
O7 S2 O4 Tb1 -39.7(3) . . . . ?
C4 S2 O4 Tb1 75.5(3) . . . . ?
O1 Tb1 O4 S2 157.9(2) . . . . ?
O5 Tb1 O4 S2 -23.7(3) . . . . ?
O7 Tb1 O4 S2 31.2(3) 2_665 . . . ?
O6 Tb1 O4 S2 100.1(3) 2_665 . . . ?
O3 Tb1 O4 S2 -111.5(3) . . . . ?
O1W Tb1 O4 S2 173.3(3) . . . . ?
O2 Tb1 O4 S2 -80.8(3) . . . . ?
O1 Tb1 O5 C6 -97(2) . . . . ?
O7 Tb1 O5 C6 -52(2) 2_665 . . . ?
O6 Tb1 O5 C6 17(2) 2_665 . . . ?
O3 Tb1 O5 C6 168(2) . . . . ?
O4 Tb1 O5 C6 85(2) . . . . ?
O1W Tb1 O5 C6 111(2) . . . . ?
O2 Tb1 O5 C6 -139(2) . . . . ?
O8 S2 O7 Tb1 159.3(3) . . . 2_665 ?
O4 S2 O7 Tb1 31.6(4) . . . 2_665 ?
C4 S2 O7 Tb1 -84.6(4) . . . 2_665 ?
N2 Cu1 N1 C12 56.2(13) 2_656 . . . ?
N2 Cu1 N1 C13 -117.6(11) 2_656 . . . ?
C21 C20 C19 C18 1.8(7) . . . . ?
C20 C19 C18 C22 -1.9(7) . . . . ?
C20 C19 C18 S1 176.2(3) . . . . ?
O10 S1 C18 C22 -54.3(4) . . . . ?
O9 S1 C18 C22 -177.1(3) . . . . ?
O1 S1 C18 C22 66.0(4) . . . . ?
O10 S1 C18 C19 127.5(4) . . . . ?
O9 S1 C18 C19 4.7(4) . . . . ?
O1 S1 C18 C19 -112.1(4) . . . . ?
C19 C18 C22 C21 0.8(7) . . . 2_566 ?
S1 C18 C22 C21 -177.3(3) . . . 2_566 ?
C19 C20 C21 C21 -0.7(8) . . . 2_566 ?
C19 C20 C21 C22 178.9(4) . . . 2_566 ?
C10 N2 C11 C8 1.1(8) . . . . ?
Cu1 N2 C11 C8 -175.0(4) 2_656 . . . ?
C7 C8 C11 N2 -0.9(8) . . . . ?
C11 N2 C10 C9 -0.3(7) . . . . ?
Cu1 N2 C10 C9 175.7(4) 2_656 . . . ?
N2 C10 C9 C7 -0.7(8) . . . . ?
C4 C3 C2 C1 -178.8(4) . . . . ?
C4 C3 C2 C2 1.0(7) . . . 2_655 ?
C3 C2 C1 C5 -178.9(4) . . . 2_655 ?
C2 C2 C1 C5 1.4(8) 2_655 . . 2_655 ?
C2 C3 C4 C5 -1.1(6) . . . . ?
C2 C3 C4 S2 -178.5(3) . . . . ?
C1 C5 C4 C3 0.0(6) 2_655 . . . ?
C1 C5 C4 S2 177.4(3) 2_655 . . . ?
O8 S2 C4 C3 95.2(3) . . . . ?
O4 S2 C4 C3 -144.1(3) . . . . ?
O7 S2 C4 C3 -24.5(4) . . . . ?
O8 S2 C4 C5 -82.3(3) . . . . ?
O4 S2 C4 C5 38.4(4) . . . . ?
O7 S2 C4 C5 158.0(3) . . . . ?
C12 N1 C13 C14 -2.1(7) . . . . ?
Cu1 N1 C13 C14 172.0(3) . . . . ?
N1 C13 C14 C16 2.3(7) . . . . ?
C13 C14 C16 C15 -0.8(6) . . . . ?
C13 C14 C16 C17 -177.9(4) . . . . ?
C14 C16 C15 C12 -0.9(6) . . . . ?
C17 C16 C15 C12 176.2(4) . . . . ?
C13 N1 C12 C15 0.3(7) . . . . ?
Cu1 N1 C12 C15 -173.6(3) . . . . ?
C16 C15 C12 N1 1.2(7) . . . . ?
C10 C9 C7 C8 0.8(7) . . . . ?
C10 C9 C7 C6 -176.1(4) . . . . ?
C11 C8 C7 C9 -0.1(7) . . . . ?
C11 C8 C7 C6 176.9(4) . . . . ?
Tb1 O5 C6 O6 -12(3) . . . . ?
Tb1 O5 C6 C7 170(2) . . . . ?
C9 C7 C6 O5 -174.0(4) . . . . ?
C8 C7 C6 O5 9.2(6) . . . . ?
C9 C7 C6 O6 8.0(6) . . . . ?
C8 C7 C6 O6 -168.8(4) . . . . ?
Tb1 O2 C17 O3 -5.4(4) . . . . ?
Tb1 O2 C17 C16 171.3(3) . . . . ?
Tb1 O3 C17 O2 5.8(4) . . . . ?
Tb1 O3 C17 C16 -171.0(3) . . . . ?
C15 C16 C17 O2 -172.2(4) . . . . ?
C14 C16 C17 O2 4.9(6) . . . . ?
C15 C16 C17 O3 4.7(6) . . . . ?
C14 C16 C17 O3 -178.3(4) . . . . ?
O5 C6 O6 Tb1 -5.2(5) . . . 2_665 ?
C7 C6 O6 Tb1 172.7(2) . . . 2_665 ?
